data_7102567
loop_
_publ_author_name
'Ignatov, Stanislav K'
'Rees, Nicholas H'
'Dubberley, Stuart R'
'Razuvaev, Alexei G'
'Mountford, Philip'
'Nikonov, Georgii I'

_publ_section_title
;
 Unexpected features of stretched Si-H...Mo beta-agostic interactions.
;
_journal_issue 8
_journal_name_full 'Chemical communications (Cambridge, England)'
_journal_page_first 952
_journal_page_last 953
_journal_paper_doi 10.1039/b315517j
_journal_year 2004
_chemical_formula_moiety (2,6-Me2C6H3N)((2,6-Me2C6H3)(HMe2Si)N)MoCl(PMe3)2
_chemical_formula_sum 'C27 H50 Cl Mo N2 P2 Si'
_chemical_formula_weight 624.11
_chemical_name_common
;
(2,6-dimethylphenylimido)bis(trimethylphosphine)(chloro)
((2,6-dimethylphenyl)(dimethylsilyl)amido)molybdenum (IV)
;
_chemical_name_systematic
;
(2,6-dimethylphenylimido)bis(trimethylphosphine)(chloro)
((2,6-dimethylphenyl)(dimethylsilyl)amido)molybdenum (IV)
;
_space_group_IT_number 14
_symmetry_cell_setting monoclinic
_symmetry_space_group_name_Hall '-P 2ybc'
_symmetry_space_group_name_H-M 'P 1 21/c 1'
_atom_sites_solution_hydrogens geom
_atom_sites_solution_primary direct
_atom_sites_solution_secondary difmap
_audit_creation_method SHELXL-97
_cell_angle_alpha 90.00
_cell_angle_beta 106.52(3)
_cell_angle_gamma 90.00
_cell_formula_units_Z 4
_cell_length_a 18.521(4)
_cell_length_b 9.849(2)
_cell_length_c 18.691(4)
_cell_measurement_temperature 180(2)
_cell_volume 3268.8(11)
_computing_cell_refinement 'Bruker SAINT'
_computing_data_collection 'Bruker SMART'
_computing_data_reduction 'Bruker SAINT'
_computing_molecular_graphics SHELXTL
_computing_publication_material SHELXTL
_computing_structure_refinement 'SHELXL-97 (Sheldrick, 1997)'
_computing_structure_solution 'SHELXS-97 (Sheldrick, 1990)'
_diffrn_ambient_temperature 293(2)
_diffrn_measured_fraction_theta_full 0.988
_diffrn_measured_fraction_theta_max 0.988
_diffrn_measurement_device_type 'Bruker SMART CCD'
_diffrn_measurement_method \w
_diffrn_radiation_monochromator graphite
_diffrn_radiation_source 'fine-focus sealed tube'
_diffrn_radiation_type MoK\a
_diffrn_radiation_wavelength 0.71073
_diffrn_reflns_av_R_equivalents 0.0936
_diffrn_reflns_av_sigmaI/netI 0.0898
_diffrn_reflns_limit_h_max 24
_diffrn_reflns_limit_h_min -24
_diffrn_reflns_limit_k_max 12
_diffrn_reflns_limit_k_min -12
_diffrn_reflns_limit_l_max 23
_diffrn_reflns_limit_l_min -24
_diffrn_reflns_number 25752
_diffrn_reflns_theta_full 27.52
_diffrn_reflns_theta_max 27.52
_diffrn_reflns_theta_min 5.28
_diffrn_standards_decay_% 0
_diffrn_standards_interval_count 0
_diffrn_standards_interval_time 'not measured'
_diffrn_standards_number 0
_exptl_absorpt_coefficient_mu 0.635
_exptl_absorpt_correction_T_max 0.9750
_exptl_absorpt_correction_T_min 0.8943
_exptl_absorpt_correction_type multy-scan
_exptl_crystal_colour green
_exptl_crystal_density_diffrn 1.268
_exptl_crystal_density_meas ?
_exptl_crystal_density_method .
_exptl_crystal_description plate
_exptl_crystal_F_000 1316
_exptl_crystal_size_max 0.18
_exptl_crystal_size_mid 0.16
_exptl_crystal_size_min 0.04
_refine_diff_density_max 1.029
_refine_diff_density_min -0.634
_refine_diff_density_rms 0.103
_refine_ls_extinction_method none
_refine_ls_goodness_of_fit_ref 1.012
_refine_ls_hydrogen_treatment mixed
_refine_ls_matrix_type full
_refine_ls_number_parameters 300
_refine_ls_number_reflns 7435
_refine_ls_number_restraints 2
_refine_ls_restrained_S_all 1.092
_refine_ls_R_factor_all 0.1006
_refine_ls_R_factor_gt 0.0505
_refine_ls_shift/su_max 0.201
_refine_ls_shift/su_mean 0.002
_refine_ls_structure_factor_coef Fsqd
_refine_ls_weighting_details 'calc w=1/[\s^2^(Fo^2^)+(0.0552P)^2^+3.4618P] where P=(Fo^2^+2Fc^2^)/3'
_refine_ls_weighting_scheme calc
_refine_ls_wR_factor_gt 0.1118
_refine_ls_wR_factor_ref 0.1285
_reflns_number_gt 4801
_reflns_number_total 7435
_reflns_threshold_expression >2sigma(I)
_cod_data_source_file b315517j.txt
_cod_data_source_block gin8
_cod_original_sg_symbol_H-M P21/c
_cod_database_code 7102567

loop_
_symmetry_equiv_pos_as_xyz
'x, y, z'
'-x, y+1/2, -z+1/2'
'-x, -y, -z'
'x, -y-1/2, z-1/2'

loop_
_atom_site_label
_atom_site_type_symbol
_atom_site_fract_x
_atom_site_fract_y
_atom_site_fract_z
_atom_site_U_iso_or_equiv
_atom_site_adp_type
_atom_site_occupancy
_atom_site_symmetry_multiplicity
_atom_site_calc_flag
_atom_site_refinement_flags
Mo1 Mo 0.18368(2) 0.67917(3) 0.192346(19) 0.02243(12) Uani 1 1 d .
Si1 Si 0.16588(8) 0.47213(12) 0.09689(7) 0.0301(3) Uani 1 1 d .
Cl1 Cl 0.12224(6) 0.51954(10) 0.26523(6) 0.0291(3) Uani 1 1 d .
P1 P 0.27597(7) 0.74449(12) 0.31196(6) 0.0297(3) Uani 1 1 d .
P2 P 0.07904(6) 0.81298(11) 0.21765(6) 0.0241(2) Uani 1 1 d .
N1 N 0.2421(2) 0.5083(3) 0.1677(2) 0.0296(8) Uani 1 1 d .
N2 N 0.2016(2) 0.8113(3) 0.13668(17) 0.0239(8) Uani 1 1 d .
H H 0.116(2) 0.589(4) 0.109(2) 0.025(11) Uiso 1 1 d .
C1 C 0.3148(3) 0.4541(5) 0.1935(3) 0.0349(11) Uani 1 1 d .
C2 C 0.3305(3) 0.3487(5) 0.2472(3) 0.0426(13) Uani 1 1 d .
C3 C 0.4036(3) 0.3000(6) 0.2739(3) 0.0593(16) Uani 1 1 d .
H3A H 0.4138 0.2312 0.3094 0.071 Uiso 1 1 calc R
C4 C 0.4610(4) 0.3506(7) 0.2493(4) 0.0696(19) Uani 1 1 d .
H4A H 0.5097 0.3173 0.2683 0.084 Uiso 1 1 calc R
C5 C 0.4460(3) 0.4512(7) 0.1961(4) 0.0634(17) Uani 1 1 d .
H5A H 0.4851 0.4856 0.1794 0.076 Uiso 1 1 calc R
C6 C 0.3738(3) 0.5026(5) 0.1668(3) 0.0439(13) Uani 1 1 d .
C7 C 0.3579(3) 0.6119(6) 0.1076(3) 0.0593(16) Uani 1 1 d .
H7A H 0.4039 0.6575 0.1084 0.089 Uiso 1 1 calc R
H7B H 0.3228 0.6762 0.1172 0.089 Uiso 1 1 calc R
H7C H 0.3367 0.5714 0.0594 0.089 Uiso 1 1 calc R
C8 C 0.2693(3) 0.2898(5) 0.2760(4) 0.0565(16) Uani 1 1 d .
H8A H 0.2914 0.2365 0.3197 0.085 Uiso 1 1 calc R
H8B H 0.2372 0.2333 0.2383 0.085 Uiso 1 1 calc R
H8C H 0.2402 0.3620 0.2884 0.085 Uiso 1 1 calc R
C9 C 0.2036(3) 0.9148(4) 0.0859(2) 0.0272(10) Uani 1 1 d .
C10 C 0.2671(3) 1.0000(4) 0.0979(3) 0.0354(11) Uani 1 1 d .
C11 C 0.2672(3) 1.1019(5) 0.0459(3) 0.0434(13) Uani 1 1 d .
H11A H 0.3081 1.1604 0.0540 0.052 Uiso 1 1 calc R
C12 C 0.2073(4) 1.1167(5) -0.0172(3) 0.0473(15) Uani 1 1 d .
H12A H 0.2082 1.1843 -0.0517 0.057 Uiso 1 1 calc R
C13 C 0.1460(3) 1.0313(5) -0.0292(3) 0.0389(12) Uani 1 1 d .
H13A H 0.1063 1.0412 -0.0725 0.047 Uiso 1 1 calc R
C14 C 0.1421(3) 0.9314(4) 0.0212(2) 0.0317(11) Uani 1 1 d .
C15 C 0.0740(3) 0.8406(5) 0.0050(2) 0.0393(12) Uani 1 1 d .
H15A H 0.0377 0.8704 -0.0399 0.059 Uiso 1 1 calc R
H15B H 0.0521 0.8446 0.0458 0.059 Uiso 1 1 calc R
H15C H 0.0886 0.7489 -0.0013 0.059 Uiso 1 1 calc R
C16 C 0.3349(3) 0.9828(6) 0.1647(3) 0.0534(15) Uani 1 1 d .
H16A H 0.3332 0.8952 0.1867 0.080 Uiso 1 1 calc R
H16B H 0.3348 1.0522 0.2008 0.080 Uiso 1 1 calc R
H16C H 0.3800 0.9900 0.1493 0.080 Uiso 1 1 calc R
C17 C 0.1712(3) 0.5018(5) 0.0001(3) 0.0477(14) Uani 1 1 d .
H17A H 0.1637 0.4176 -0.0268 0.072 Uiso 1 1 calc R
H17B H 0.2198 0.5379 0.0019 0.072 Uiso 1 1 calc R
H17C H 0.1329 0.5653 -0.0246 0.072 Uiso 1 1 calc R
C18 C 0.1115(3) 0.3152(5) 0.0994(3) 0.0416(12) Uani 1 1 d .
H18A H 0.1138 0.2568 0.0590 0.062 Uiso 1 1 calc R
H18B H 0.0600 0.3382 0.0946 0.062 Uiso 1 1 calc R
H18C H 0.1325 0.2692 0.1460 0.062 Uiso 1 1 calc R
C19 C 0.2657(3) 0.6594(6) 0.3943(3) 0.0494(14) Uani 1 1 d .
H19A H 0.3037 0.6913 0.4374 0.074 Uiso 1 1 calc R
H19B H 0.2712 0.5632 0.3892 0.074 Uiso 1 1 calc R
H19C H 0.2167 0.6784 0.3999 0.074 Uiso 1 1 calc R
C20 C 0.2781(3) 0.9218(5) 0.3390(3) 0.0470(13) Uani 1 1 d .
H20A H 0.3157 0.9346 0.3858 0.071 Uiso 1 1 calc R
H20B H 0.2298 0.9476 0.3438 0.071 Uiso 1 1 calc R
H20C H 0.2901 0.9769 0.3015 0.071 Uiso 1 1 calc R
C21 C 0.3745(3) 0.7115(6) 0.3207(3) 0.0483(14) Uani 1 1 d .
H21A H 0.4048 0.7407 0.3689 0.073 Uiso 1 1 calc R
H21B H 0.3892 0.7603 0.2826 0.073 Uiso 1 1 calc R
H21C H 0.3818 0.6160 0.3151 0.073 Uiso 1 1 calc R
C22 C 0.0726(3) 0.9902(4) 0.1895(2) 0.0325(11) Uani 1 1 d .
H22A H 0.0308 1.0320 0.2017 0.049 Uiso 1 1 calc R
H22B H 0.0653 0.9960 0.1366 0.049 Uiso 1 1 calc R
H22C H 0.1183 1.0363 0.2152 0.049 Uiso 1 1 calc R
C23 C -0.0136(3) 0.7467(4) 0.1686(2) 0.0306(10) Uani 1 1 d .
H23A H -0.0518 0.8014 0.1801 0.046 Uiso 1 1 calc R
H23B H -0.0179 0.6547 0.1840 0.046 Uiso 1 1 calc R
H23C H -0.0201 0.7489 0.1158 0.046 Uiso 1 1 calc R
C24 C 0.0687(3) 0.8282(5) 0.3113(2) 0.0335(11) Uani 1 1 d .
H24A H 0.0255 0.8832 0.3098 0.050 Uiso 1 1 calc R
H24B H 0.1129 0.8698 0.3435 0.050 Uiso 1 1 calc R
H24C H 0.0621 0.7396 0.3299 0.050 Uiso 1 1 calc R
C31 C 0.5576(8) 0.7835(11) 0.5110(7) 0.169(5) Uiso 1 1 d D
H31A H 0.5451 0.8713 0.5264 0.254 Uiso 1 1 calc R
H31B H 0.5562 0.7867 0.4593 0.254 Uiso 1 1 calc R
H31C H 0.6072 0.7583 0.5405 0.254 Uiso 1 1 calc R
C33 C 0.5269(5) 0.5679(9) 0.4970(6) 0.116(3) Uiso 1 1 d D
H33A H 0.5784 0.5495 0.5259 0.139 Uiso 1 1 calc R
H33B H 0.5266 0.5789 0.4453 0.139 Uiso 1 1 calc R
C32 C 0.5048(7) 0.6865(11) 0.5211(6) 0.129(4) Uiso 1 1 d D
H32B H 0.5060 0.6802 0.5732 0.155 Uiso 1 1 calc R
H32A H 0.4541 0.7103 0.4919 0.155 Uiso 1 1 calc R

loop_
_atom_site_aniso_label
_atom_site_aniso_U_11
_atom_site_aniso_U_22
_atom_site_aniso_U_33
_atom_site_aniso_U_23
_atom_site_aniso_U_13
_atom_site_aniso_U_12
Mo1 0.0241(2) 0.02011(18) 0.0243(2) 0.00264(16) 0.00890(15) 0.00011(16)
Si1 0.0357(8) 0.0253(6) 0.0318(7) -0.0015(5) 0.0134(6) -0.0012(6)
Cl1 0.0316(6) 0.0252(5) 0.0335(6) 0.0051(4) 0.0142(5) -0.0017(4)
P1 0.0295(7) 0.0300(6) 0.0289(6) 0.0038(5) 0.0068(5) -0.0046(5)
P2 0.0275(6) 0.0221(5) 0.0238(5) 0.0013(5) 0.0091(5) 0.0017(5)
N1 0.030(2) 0.0262(19) 0.036(2) 0.0020(16) 0.0151(18) 0.0021(16)
N2 0.027(2) 0.0253(18) 0.0192(17) 0.0016(15) 0.0060(15) -0.0013(15)
C1 0.031(3) 0.033(2) 0.041(3) -0.004(2) 0.012(2) 0.002(2)
C2 0.039(3) 0.035(3) 0.055(3) 0.002(2) 0.015(3) 0.012(2)
C3 0.044(4) 0.063(4) 0.067(4) 0.008(3) 0.010(3) 0.023(3)
C4 0.034(4) 0.086(5) 0.085(5) 0.003(4) 0.011(3) 0.022(3)
C5 0.033(3) 0.079(4) 0.087(5) -0.011(4) 0.030(3) -0.003(3)
C6 0.036(3) 0.047(3) 0.053(3) -0.005(3) 0.020(3) -0.001(2)
C7 0.053(4) 0.060(4) 0.079(4) 0.003(3) 0.042(3) -0.008(3)
C8 0.054(4) 0.042(3) 0.076(4) 0.027(3) 0.021(3) 0.010(3)
C9 0.039(3) 0.021(2) 0.025(2) 0.0015(18) 0.016(2) 0.0024(19)
C10 0.042(3) 0.031(2) 0.038(3) 0.001(2) 0.020(2) -0.001(2)
C11 0.061(4) 0.030(3) 0.052(3) 0.003(2) 0.036(3) -0.005(2)
C12 0.086(5) 0.025(2) 0.044(3) 0.013(2) 0.039(3) 0.013(3)
C13 0.064(4) 0.029(2) 0.029(2) 0.006(2) 0.020(2) 0.018(2)
C14 0.047(3) 0.025(2) 0.027(2) 0.0006(19) 0.015(2) 0.007(2)
C15 0.047(3) 0.043(3) 0.024(2) 0.002(2) 0.003(2) 0.010(2)
C16 0.050(4) 0.050(3) 0.061(4) 0.007(3) 0.017(3) -0.019(3)
C17 0.069(4) 0.039(3) 0.040(3) -0.001(2) 0.023(3) -0.007(3)
C18 0.047(3) 0.033(3) 0.047(3) -0.008(2) 0.015(3) -0.006(2)
C19 0.053(4) 0.060(3) 0.031(3) 0.012(2) 0.006(2) -0.012(3)
C20 0.046(3) 0.038(3) 0.052(3) -0.007(2) 0.004(3) -0.009(2)
C21 0.033(3) 0.064(4) 0.046(3) 0.002(3) 0.008(2) -0.004(3)
C22 0.039(3) 0.025(2) 0.037(3) 0.001(2) 0.015(2) 0.004(2)
C23 0.032(3) 0.027(2) 0.034(2) 0.000(2) 0.011(2) 0.004(2)
C24 0.035(3) 0.039(3) 0.030(2) 0.002(2) 0.014(2) 0.004(2)

loop_
_atom_type_symbol
_atom_type_description
_atom_type_scat_dispersion_real
_atom_type_scat_dispersion_imag
_atom_type_scat_source
C C 0.0033 0.0016 'International Tables Vol C Tables 4.2.6.8 and 6.1.1.4'
H H 0.0000 0.0000 'International Tables Vol C Tables 4.2.6.8 and 6.1.1.4'
N N 0.0061 0.0033 'International Tables Vol C Tables 4.2.6.8 and 6.1.1.4'
Si Si 0.0817 0.0704 'International Tables Vol C Tables 4.2.6.8 and 6.1.1.4'
P P 0.1023 0.0942 'International Tables Vol C Tables 4.2.6.8 and 6.1.1.4'
Cl Cl 0.1484 0.1585 'International Tables Vol C Tables 4.2.6.8 and 6.1.1.4'
Mo Mo -1.6832 0.6857 'International Tables Vol C Tables 4.2.6.8 and 6.1.1.4'

loop_
_geom_angle_atom_site_label_1
_geom_angle_atom_site_label_2
_geom_angle_atom_site_label_3
_geom_angle
_geom_angle_site_symmetry_1
_geom_angle_site_symmetry_3
N2 Mo1 N1 105.35(14) . .
N2 Mo1 P1 98.26(11) . .
N1 Mo1 P1 97.94(11) . .
N2 Mo1 P2 90.51(12) . .
N1 Mo1 P2 158.63(10) . .
P1 Mo1 P2 93.75(4) . .
N2 Mo1 Cl1 164.11(12) . .
N1 Mo1 Cl1 87.71(10) . .
P1 Mo1 Cl1 88.64(4) . .
P2 Mo1 Cl1 74.70(4) . .
N2 Mo1 Si1 100.29(11) . .
N1 Mo1 Si1 38.91(11) . .
P1 Mo1 Si1 136.31(4) . .
P2 Mo1 Si1 125.11(4) . .
Cl1 Mo1 Si1 84.09(4) . .
N2 Mo1 H 93.1(11) . .
N1 Mo1 H 73.4(12) . .
P1 Mo1 H 167.3(11) . .
P2 Mo1 H 91.8(12) . .
Cl1 Mo1 H 81.8(11) . .
Si1 Mo1 H 34.5(12) . .
N1 Si1 C18 120.0(2) . .
N1 Si1 C17 117.9(2) . .
C18 Si1 C17 109.6(2) . .
N1 Si1 Mo1 52.67(12) . .
C18 Si1 Mo1 125.84(16) . .
C17 Si1 Mo1 119.93(16) . .
N1 Si1 H 97.6(14) . .
C18 Si1 H 105.4(15) . .
C17 Si1 H 103.2(14) . .
Mo1 Si1 H 45.0(14) . .
C19 P1 C20 102.0(3) . .
C19 P1 C21 100.8(3) . .
C20 P1 C21 101.8(3) . .
C19 P1 Mo1 115.71(18) . .
C20 P1 Mo1 117.06(18) . .
C21 P1 Mo1 116.85(18) . .
C22 P2 C24 100.6(2) . .
C22 P2 C23 102.9(2) . .
C24 P2 C23 99.9(2) . .
C22 P2 Mo1 116.25(15) . .
C24 P2 Mo1 121.69(16) . .
C23 P2 Mo1 112.72(14) . .
C1 N1 Si1 134.7(3) . .
C1 N1 Mo1 136.7(3) . .
Si1 N1 Mo1 88.42(16) . .
C9 N2 Mo1 170.7(3) . .
N1 C1 C6 121.0(4) . .
N1 C1 C2 120.5(4) . .
C6 C1 C2 118.5(5) . .
C3 C2 C1 119.3(5) . .
C3 C2 C8 119.7(5) . .
C1 C2 C8 120.9(5) . .
C4 C3 C2 121.7(6) . .
C4 C3 H3A 119.2 . .
C2 C3 H3A 119.2 . .
C3 C4 C5 119.3(6) . .
C3 C4 H4A 120.3 . .
C5 C4 H4A 120.3 . .
C4 C5 C6 121.5(5) . .
C4 C5 H5A 119.3 . .
C6 C5 H5A 119.3 . .
C5 C6 C1 119.6(5) . .
C5 C6 C7 121.0(5) . .
C1 C6 C7 119.4(5) . .
C6 C7 H7A 109.5 . .
C6 C7 H7B 109.5 . .
H7A C7 H7B 109.5 . .
C6 C7 H7C 109.5 . .
H7A C7 H7C 109.5 . .
H7B C7 H7C 109.5 . .
C2 C8 H8A 109.5 . .
C2 C8 H8B 109.5 . .
H8A C8 H8B 109.5 . .
C2 C8 H8C 109.5 . .
H8A C8 H8C 109.5 . .
H8B C8 H8C 109.5 . .
N2 C9 C10 120.4(4) . .
N2 C9 C14 119.6(4) . .
C10 C9 C14 119.9(4) . .
C11 C10 C9 118.8(5) . .
C11 C10 C16 119.5(5) . .
C9 C10 C16 121.7(4) . .
C12 C11 C10 120.8(5) . .
C12 C11 H11A 119.6 . .
C10 C11 H11A 119.6 . .
C11 C12 C13 120.0(4) . .
C11 C12 H12A 120.0 . .
C13 C12 H12A 120.0 . .
C14 C13 C12 121.6(5) . .
C14 C13 H13A 119.2 . .
C12 C13 H13A 119.2 . .
C13 C14 C9 118.8(5) . .
C13 C14 C15 119.3(4) . .
C9 C14 C15 121.9(4) . .
C14 C15 H15A 109.5 . .
C14 C15 H15B 109.5 . .
H15A C15 H15B 109.5 . .
C14 C15 H15C 109.5 . .
H15A C15 H15C 109.5 . .
H15B C15 H15C 109.5 . .
C10 C16 H16A 109.5 . .
C10 C16 H16B 109.5 . .
H16A C16 H16B 109.5 . .
C10 C16 H16C 109.5 . .
H16A C16 H16C 109.5 . .
H16B C16 H16C 109.5 . .
Si1 C17 H17A 109.5 . .
Si1 C17 H17B 109.5 . .
H17A C17 H17B 109.5 . .
Si1 C17 H17C 109.5 . .
H17A C17 H17C 109.5 . .
H17B C17 H17C 109.5 . .
Si1 C18 H18A 109.5 . .
Si1 C18 H18B 109.5 . .
H18A C18 H18B 109.5 . .
Si1 C18 H18C 109.5 . .
H18A C18 H18C 109.5 . .
H18B C18 H18C 109.5 . .
P1 C19 H19A 109.5 . .
P1 C19 H19B 109.5 . .
H19A C19 H19B 109.5 . .
P1 C19 H19C 109.5 . .
H19A C19 H19C 109.5 . .
H19B C19 H19C 109.5 . .
P1 C20 H20A 109.5 . .
P1 C20 H20B 109.5 . .
H20A C20 H20B 109.5 . .
P1 C20 H20C 109.5 . .
H20A C20 H20C 109.5 . .
H20B C20 H20C 109.5 . .
P1 C21 H21A 109.5 . .
P1 C21 H21B 109.5 . .
H21A C21 H21B 109.5 . .
P1 C21 H21C 109.5 . .
H21A C21 H21C 109.5 . .
H21B C21 H21C 109.5 . .
P2 C22 H22A 109.5 . .
P2 C22 H22B 109.5 . .
H22A C22 H22B 109.5 . .
P2 C22 H22C 109.5 . .
H22A C22 H22C 109.5 . .
H22B C22 H22C 109.5 . .
P2 C23 H23A 109.5 . .
P2 C23 H23B 109.5 . .
H23A C23 H23B 109.5 . .
P2 C23 H23C 109.5 . .
H23A C23 H23C 109.5 . .
H23B C23 H23C 109.5 . .
P2 C24 H24A 109.5 . .
P2 C24 H24B 109.5 . .
H24A C24 H24B 109.5 . .
P2 C24 H24C 109.5 . .
H24A C24 H24C 109.5 . .
H24B C24 H24C 109.5 . .
C32 C31 H31A 109.5 . .
C32 C31 H31B 109.5 . .
H31A C31 H31B 109.5 . .
C32 C31 H31C 109.5 . .
H31A C31 H31C 109.5 . .
H31B C31 H31C 109.5 . .
C32 C33 C33 114.8(10) . 3_666
C32 C33 H33A 108.6 . .
C33 C33 H33A 108.6 3_666 .
C32 C33 H33B 108.6 . .
C33 C33 H33B 108.6 3_666 .
H33A C33 H33B 107.5 . .
C33 C32 C31 104.6(9) . .
C33 C32 H32B 110.8 . .
C31 C32 H32B 110.8 . .
C33 C32 H32A 110.8 . .
C31 C32 H32A 110.8 . .
H32B C32 H32A 108.9 . .

loop_
_geom_bond_atom_site_label_1
_geom_bond_atom_site_label_2
_geom_bond_distance
_geom_bond_site_symmetry_2
Mo1 N2 1.756(3) .
Mo1 N1 2.122(3) .
Mo1 P1 2.4821(15) .
Mo1 P2 2.4975(12) .
Mo1 Cl1 2.5503(11) .
Mo1 Si1 2.6675(13) .
Mo1 H 1.92(4) .
Si1 N1 1.676(4) .
Si1 C18 1.853(5) .
Si1 C17 1.862(5) .
Si1 H 1.54(4) .
P1 C19 1.809(5) .
P1 C20 1.815(5) .
P1 C21 1.816(5) .
P2 C22 1.818(4) .
P2 C24 1.820(4) .
P2 C23 1.822(5) .
N1 C1 1.400(6) .
N2 C9 1.400(5) .
C1 C6 1.407(7) .
C1 C2 1.416(7) .
C2 C3 1.389(7) .
C2 C8 1.501(7) .
C3 C4 1.367(9) .
C3 H3A 0.9300 .
C4 C5 1.374(9) .
C4 H4A 0.9300 .
C5 C6 1.388(8) .
C5 H5A 0.9300 .
C6 C7 1.512(8) .
C7 H7A 0.9600 .
C7 H7B 0.9600 .
C7 H7C 0.9600 .
C8 H8A 0.9600 .
C8 H8B 0.9600 .
C8 H8C 0.9600 .
C9 C10 1.410(6) .
C9 C14 1.415(6) .
C10 C11 1.397(6) .
C10 C16 1.507(7) .
C11 C12 1.378(8) .
C11 H11A 0.9300 .
C12 C13 1.379(7) .
C12 H12A 0.9300 .
C13 C14 1.378(6) .
C13 H13A 0.9300 .
C14 C15 1.506(7) .
C15 H15A 0.9600 .
C15 H15B 0.9600 .
C15 H15C 0.9600 .
C16 H16A 0.9600 .
C16 H16B 0.9600 .
C16 H16C 0.9600 .
C17 H17A 0.9600 .
C17 H17B 0.9600 .
C17 H17C 0.9600 .
C18 H18A 0.9600 .
C18 H18B 0.9600 .
C18 H18C 0.9600 .
C19 H19A 0.9600 .
C19 H19B 0.9600 .
C19 H19C 0.9600 .
C20 H20A 0.9600 .
C20 H20B 0.9600 .
C20 H20C 0.9600 .
C21 H21A 0.9600 .
C21 H21B 0.9600 .
C21 H21C 0.9600 .
C22 H22A 0.9600 .
C22 H22B 0.9600 .
C22 H22C 0.9600 .
C23 H23A 0.9600 .
C23 H23B 0.9600 .
C23 H23C 0.9600 .
C24 H24A 0.9600 .
C24 H24B 0.9600 .
C24 H24C 0.9600 .
C31 C32 1.417(11) .
C31 H31A 0.9600 .
C31 H31B 0.9600 .
C31 H31C 0.9600 .
C33 C32 1.356(11) .
C33 C33 1.692(17) 3_666
C33 H33A 0.9700 .
C33 H33B 0.9700 .
C32 H32B 0.9700 .
C32 H32A 0.9700 .
